data_4076237
loop_
_publ_author_name
'Nishibayashi, Yoshiaki'
'Imajima, Hiroaki'
'Onodera, Gen'
'Hidai, Masanobu'
'Uemura, Sakae'

_publ_section_title
;
 Preparation of a Series of Chalcogenolate-Bridged Diruthenium Complexes
 and Their Catalytic Activities toward Propargylic Substitution Reactions
;
_journal_issue 1
_journal_name_full Organometallics
_journal_page_first 26
_journal_paper_doi 10.1021/om034137k
_journal_volume 23
_journal_year 2004
_chemical_formula_moiety 'C22 H36 Cl2 Ru2 Se2 '
_chemical_formula_sum 'C22 H36 Cl2 Ru2 Se2'
_chemical_formula_weight 731.49
_space_group_IT_number 15
_symmetry_cell_setting monoclinic
_symmetry_Int_Tables_number 15
_symmetry_space_group_name_Hall '-C 2yc'
_symmetry_space_group_name_H-M 'C 1 2/c 1'
_cell_angle_alpha 90
_cell_angle_beta 101.934(4)
_cell_angle_gamma 90
_cell_formula_units_Z 4
_cell_length_a 8.5197(7)
_cell_length_b 16.3652(7)
_cell_length_c 18.388(1)
_cell_measurement_reflns_used 11145
_cell_measurement_temperature 296.1
_cell_measurement_theta_max 27.4
_cell_measurement_theta_min 1.1
_cell_volume 2508.4(3)
_computing_cell_refinement PROCESS-AUTO
_computing_data_collection PROCESS-AUTO
_computing_data_reduction CrystalStructure
_computing_publication_material 'CrystalStructure Ver. 2.00'
_computing_structure_refinement CRYSTALS
_computing_structure_solution SIR97
_diffrn_detector_area_resol_mean 10.00
_diffrn_measured_fraction_theta_full 0.9974
_diffrn_measured_fraction_theta_max 0.9973
_diffrn_measurement_device_type 'Rigaku RAXIS-RAPID'
_diffrn_measurement_method \w
_diffrn_radiation_type 'Mo K\a'
_diffrn_radiation_wavelength 0.7107
_diffrn_reflns_av_R_equivalents 0.038
_diffrn_reflns_limit_h_max 11
_diffrn_reflns_limit_h_min -10
_diffrn_reflns_limit_k_max 20
_diffrn_reflns_limit_k_min -21
_diffrn_reflns_limit_l_max 23
_diffrn_reflns_limit_l_min -23
_diffrn_reflns_number 10826
_diffrn_reflns_theta_full 25.00
_diffrn_reflns_theta_max 27.41
_exptl_absorpt_coefficient_mu 4.327
_exptl_absorpt_correction_T_max 0.649
_exptl_absorpt_correction_T_min 0.151
_exptl_absorpt_correction_type multi-scan
_exptl_absorpt_process_details
;
    Higashi, T. (1995). Program for Absorption Correction.
    Rigaku Corporation, Tokyo, Japan.
;
_exptl_crystal_colour black
_exptl_crystal_density_diffrn 1.937
_exptl_crystal_density_method 'not measured'
_exptl_crystal_description block
_exptl_crystal_size_max 0.90
_exptl_crystal_size_mid 0.80
_exptl_crystal_size_min 0.10
_refine_diff_density_max 0.51
_refine_diff_density_min -0.45
_refine_ls_extinction_coef 88.5(3)
_refine_ls_extinction_method 'Larson (1970) Crystallographic Computing eq. 22'
_refine_ls_goodness_of_fit_ref 1.549
_refine_ls_hydrogen_treatment refxyz
_refine_ls_number_parameters 182
_refine_ls_number_reflns 2003
_refine_ls_R_factor_gt 0.0240
_refine_ls_shift/su_max 0.2370
_refine_ls_structure_factor_coef F
_refine_ls_weighting_details 'w = 1.0'
_refine_ls_weighting_scheme unit
_refine_ls_wR_factor_ref 0.0270
_reflns_number_gt 2003
_reflns_number_total 2949
_reflns_threshold_expression F^2^>2.0\s(F^2^)
_cod_data_source_file om034137ksi20030828_070206.cif
_cod_data_source_block '_rusemecis________________'
_cod_original_cell_volume 2508.4(2)
_cod_original_formula_sum 'C22 H36 Cl2 Ru2 Se2 '
_cod_database_code 4076237

loop_
_symmetry_equiv_pos_as_xyz
x,y,z
-x,-y,-z
x+1/2,y+1/2,z
-x+1/2,-y+1/2,-z
-x,y,-z+1/2
x,-y,z+1/2
-x+1/2,y+1/2,-z+1/2
x+1/2,-y+1/2,z+1/2

loop_
_atom_site_label
_atom_site_type_symbol
_atom_site_fract_x
_atom_site_fract_y
_atom_site_fract_z
_atom_site_U_iso_or_equiv
_atom_site_adp_type
_atom_site_occupancy
_atom_site_symmetry_multiplicity
_atom_site_calc_flag
Ru1 Ru 0.41385(4) 0.38288(2) 0.67249(2) 0.0291(1) Uani 1.00 1 d
Se1 Se 0.29835(5) 0.39266(3) 0.78157(2) 0.0343(1) Uani 1.00 1 d
Cl1 Cl 0.3870(2) 0.52909(7) 0.65295(7) 0.0483(3) Uani 1.00 1 d
C4 C 0.4148(6) 0.2584(3) 0.6236(3) 0.043(1) Uani 1.00 1 d
C5 C 0.4509(6) 0.3161(3) 0.5697(3) 0.042(1) Uani 1.00 1 d
C10 C 0.5959(8) 0.3135(5) 0.5367(4) 0.062(2) Uani 1.00 1 d
C9 C 0.5149(9) 0.1855(4) 0.6498(4) 0.065(2) Uani 1.00 1 d
C6 C 0.3012(9) 0.4349(4) 0.4929(3) 0.060(2) Uani 1.00 1 d
C11 C 0.2219(8) 0.5030(4) 0.7945(4) 0.054(2) Uani 1.00 1 d
C3 C 0.2598(6) 0.2765(3) 0.6348(3) 0.042(1) Uani 1.00 1 d
C2 C 0.2021(5) 0.3469(3) 0.5914(2) 0.038(1) Uani 1.00 1 d
C1 C 0.3202(6) 0.3698(3) 0.5501(2) 0.041(1) Uani 1.00 1 d
C7 C 0.0410(7) 0.3876(4) 0.5830(4) 0.059(2) Uani 1.00 1 d
C8 C 0.1613(8) 0.2257(4) 0.6767(4) 0.059(2) Uani 1.00 1 d
H1 H 0.395(7) 0.445(4) 0.470(3) 0.0674 Uiso 1.00 1 c
H2 H 0.243(7) 0.421(4) 0.453(4) 0.0674 Uiso 1.00 1 c
H3 H 0.280(7) 0.491(4) 0.511(3) 0.0674 Uiso 1.00 1 c
H4 H 0.048(7) 0.441(4) 0.588(4) 0.0706 Uiso 1.00 1 c
H5 H -0.026(7) 0.382(4) 0.535(3) 0.0706 Uiso 1.00 1 c
H6 H -0.008(7) 0.370(4) 0.624(3) 0.0706 Uiso 1.00 1 c
H7 H 0.101(7) 0.254(4) 0.697(3) 0.0648 Uiso 1.00 1 c
H8 H 0.099(7) 0.188(4) 0.642(3) 0.0648 Uiso 1.00 1 c
H9 H 0.212(7) 0.196(4) 0.719(3) 0.0648 Uiso 1.00 1 c
H10 H 0.479(7) 0.154(4) 0.686(3) 0.0721 Uiso 1.00 1 c
H11 H 0.508(7) 0.151(4) 0.617(4) 0.0721 Uiso 1.00 1 c
H12 H 0.623(8) 0.196(4) 0.664(3) 0.0721 Uiso 1.00 1 c
H13 H 0.690(7) 0.288(4) 0.576(3) 0.0678 Uiso 1.00 1 c
H14 H 0.581(7) 0.285(4) 0.494(3) 0.0678 Uiso 1.00 1 c
H15 H 0.625(8) 0.354(4) 0.525(4) 0.0678 Uiso 1.00 1 c
H16 H 0.304(7) 0.537(4) 0.803(3) 0.0600 Uiso 1.00 1 c
H17 H 0.154(7) 0.513(3) 0.750(3) 0.0600 Uiso 1.00 1 c
H18 H 0.166(7) 0.502(4) 0.828(3) 0.0600 Uiso 1.00 1 c

loop_
_atom_site_aniso_label
_atom_site_aniso_U_11
_atom_site_aniso_U_22
_atom_site_aniso_U_33
_atom_site_aniso_U_12
_atom_site_aniso_U_13
_atom_site_aniso_U_23
Ru1 0.0317(2) 0.0284(2) 0.0272(2) -0.0022(1) 0.0059(1) -0.0021(1)
Se1 0.0331(2) 0.0382(3) 0.0325(2) 0.0020(2) 0.0088(2) -0.0021(2)
Cl1 0.0610(8) 0.0338(6) 0.0471(7) 0.0016(5) 0.0043(6) 0.0051(5)
C4 0.050(3) 0.035(2) 0.040(3) -0.001(2) 0.005(2) -0.014(2)
C5 0.039(3) 0.049(3) 0.040(3) -0.009(2) 0.010(2) -0.019(2)
C10 0.050(3) 0.087(5) 0.056(4) -0.009(3) 0.023(3) -0.029(4)
C9 0.077(4) 0.045(3) 0.068(4) 0.014(3) 0.003(3) -0.015(3)
C6 0.076(4) 0.070(4) 0.030(3) -0.016(3) 0.001(3) 0.004(3)
C11 0.051(3) 0.054(3) 0.055(3) 0.017(3) 0.009(3) -0.012(3)
C3 0.049(3) 0.038(2) 0.038(2) -0.010(2) 0.008(2) -0.012(2)
C2 0.037(2) 0.045(3) 0.032(2) -0.008(2) 0.002(2) -0.009(2)
C1 0.047(3) 0.050(3) 0.026(2) -0.010(2) 0.004(2) -0.005(2)
C7 0.042(3) 0.071(4) 0.064(4) 0.003(3) 0.008(3) -0.012(3)
C8 0.072(4) 0.051(3) 0.055(3) -0.027(3) 0.018(3) -0.006(3)

loop_
_atom_type_symbol
_atom_type_description
_atom_type_scat_dispersion_real
_atom_type_scat_dispersion_imag
_atom_type_scat_source
C C 0.006 0.003
;
International Tables for Crystallography
(1992, Vol. C, Tables 4.2.6.8 and 6.1.1.4)
;
H H 0.000 0.000
;
International Tables for Crystallography
(1992, Vol. C, Table 6.1.1.4)
;
Cl Cl 0.174 0.200
;
International Tables for Crystallography
(1992, Vol. C, Tables 4.2.6.8 and 6.1.1.4)
;
Ru Ru -1.118 0.919
;
International Tables for Crystallography
(1992, Vol. C, Tables 4.2.6.8 and 6.1.1.4)
;
Se Se -0.290 2.459
;
International Tables for Crystallography
(1992, Vol. C, Tables 4.2.6.8 and 6.1.1.4)
;

loop_
_geom_angle_atom_site_label_1
_geom_angle_atom_site_label_2
_geom_angle_atom_site_label_3
_geom_angle
_geom_angle_publ_flag
Se1 Ru1 Cl1 90.89(3) yes
Se1 Ru1 C4 115.58(13) yes
Cl1 Ru1 C4 148.37(13) yes
Se1 Ru1 C5 151.33(12) yes
Cl1 Ru1 C5 112.25(14) yes
C4 Ru1 C5 37.61(18) yes
Se1 Ru1 C3 89.74(12) yes
Cl1 Ru1 C3 134.56(14) yes
C4 Ru1 C3 37.07(17) yes
C5 Ru1 C3 62.10(17) yes
Se1 Ru1 C2 99.50(12) yes
Cl1 Ru1 C2 97.28(13) yes
C4 Ru1 C2 63.03(18) yes
C5 Ru1 C2 62.26(17) yes
C3 Ru1 C2 38.13(18) yes
Se1 Ru1 C1 136.05(12) yes
Cl1 Ru1 C1 86.70(13) yes
C4 Ru1 C1 62.41(18) yes
C5 Ru1 C1 36.42(18) yes
C3 Ru1 C1 62.77(17) yes
C2 Ru1 C1 37.82(17) yes
Ru1 Se1 C11 111.5(2) yes
Ru1 C4 C5 72.4(3) yes
Ru1 C4 C9 130.8(4) yes
C5 C4 C9 123.8(5) yes
Ru1 C4 C3 70.6(3) yes
C5 C4 C3 107.5(4) yes
C9 C4 C3 127.8(5) yes
Ru1 C5 C4 69.9(2) yes
Ru1 C5 C10 128.9(4) yes
C4 C5 C10 125.0(5) yes
Ru1 C5 C1 70.9(2) yes
C4 C5 C1 108.3(4) yes
C10 C5 C1 126.5(5) yes
C5 C10 H13 107.9(32) no
C5 C10 H14 113.0(37) no
H13 C10 H14 110.2(48) no
C5 C10 H15 116.3(54) no
H13 C10 H15 107.4(61) no
H14 C10 H15 101.9(62) no
C4 C9 H10 115.0(39) no
C4 C9 H11 111.5(44) no
H10 C9 H11 99.4(55) no
C4 C9 H12 115.0(41) no
H10 C9 H12 109.9(55) no
H11 C9 H12 104.4(58) no
C1 C6 H1 115.8(36) no
C1 C6 H2 112.9(44) no
H1 C6 H2 93.9(51) no
C1 C6 H3 114.6(34) no
H1 C6 H3 102.3(47) no
H2 C6 H3 115.2(56) no
Se1 C11 H16 109.2(37) no
Se1 C11 H17 102.2(36) no
H16 C11 H17 112.1(52) no
Se1 C11 H18 109.1(41) no
H16 C11 H18 115.1(54) no
H17 C11 H18 108.3(50) no
Ru1 C3 C4 72.3(3) yes
Ru1 C3 C2 69.7(2) yes
C4 C3 C2 108.2(4) yes
Ru1 C3 C8 129.4(4) yes
C4 C3 C8 126.8(5) yes
C2 C3 C8 124.6(5) yes
Ru1 C2 C3 72.2(2) yes
Ru1 C2 C1 73.6(2) yes
C3 C2 C1 108.0(4) yes
Ru1 C2 C7 124.1(4) yes
C3 C2 C7 128.0(5) yes
C1 C2 C7 123.8(5) yes
Ru1 C1 C5 72.7(3) yes
Ru1 C1 C6 127.5(4) yes
C5 C1 C6 126.6(5) yes
Ru1 C1 C2 68.6(2) yes
C5 C1 C2 107.9(4) yes
C6 C1 C2 125.4(5) yes
C2 C7 H4 112.9(42) no
C2 C7 H5 114.2(36) no
H4 C7 H5 101.7(54) no
C2 C7 H6 108.9(36) no
H4 C7 H6 104.1(54) no
H5 C7 H6 114.5(50) no
C3 C8 H7 112.3(43) no
C3 C8 H8 107.0(34) no
H7 C8 H8 110.3(54) no
C3 C8 H9 120.1(36) no
H7 C8 H9 97.9(53) no
H8 C8 H9 108.8(48) no

loop_
_geom_bond_atom_site_label_1
_geom_bond_atom_site_label_2
_geom_bond_distance
_geom_bond_publ_flag
Ru1 Se1 2.4152(5) yes
Ru1 Cl1 2.4233(12) yes
Ru1 C4 2.227(4) yes
Ru1 C5 2.260(4) yes
Ru1 C3 2.204(4) yes
Ru1 C2 2.171(4) yes
Ru1 C1 2.237(4) yes
Se1 C11 1.951(6) yes
C4 C5 1.447(7) yes
C4 C9 1.488(8) yes
C4 C3 1.409(7) yes
C5 C10 1.486(7) yes
C5 C1 1.406(7) yes
C10 H13 1.05(6) no
C10 H14 0.91(6) no
C10 H15 0.75(6) no
C9 H10 0.94(6) no
C9 H11 0.83(6) no
C9 H12 0.92(6) no
C6 C1 1.483(7) yes
C6 H1 0.99(6) no
C6 H2 0.82(6) no
C6 H3 1.00(6) no
C11 H16 0.88(6) no
C11 H17 0.92(6) no
C11 H18 0.85(6) no
C3 C2 1.429(7) yes
C3 C8 1.502(7) yes
C2 C1 1.430(6) yes
C2 C7 1.504(7) yes
C7 H4 0.87(6) no
C7 H5 0.95(6) no
C7 H6 0.97(6) no
C8 H7 0.83(6) no
C8 H8 0.96(6) no
C8 H9 0.95(6) no

loop_
_geom_contact_atom_site_label_1
_geom_contact_atom_site_label_2
_geom_contact_site_symmetry_2
_geom_contact_distance
_geom_contact_publ_flag
Ru1 Ru1 5_656 2.9240(7) yes
Ru1 Se1 . 2.4152(5) yes
Ru1 Se1 5_656 2.4280(6) yes
Ru1 Cl1 . 2.4233(12) yes
Ru1 C4 . 2.227(4) yes
Ru1 C5 . 2.260(4) yes
Ru1 C10 . 3.396(6) yes
Ru1 C9 . 3.392(6) yes
Ru1 C6 . 3.353(5) yes
Ru1 C3 . 2.204(4) yes
Ru1 C2 . 2.171(4) yes
Ru1 C1 . 2.237(4) yes
Ru1 C7 . 3.262(6) yes
Ru1 C8 . 3.364(6) yes
Ru1 H3 . 3.44(6) no
Ru1 H4 . 3.32(6) no
Ru1 H6 . 3.53(6) no
Ru1 H7 . 3.50(6) no
Ru1 H12 . 3.56(6) no
Ru1 H13 . 3.58(6) no
Ru1 H15 . 3.58(7) no
Ru1 H16 5_656 3.45(6) no
Ru1 H17 . 3.56(5) no
Se1 Cl1 . 3.4478(13) yes
Se1 Cl1 5_656 3.5050(13) yes
Se1 C4 5_656 3.475(5) yes
Se1 C5 5_656 3.346(4) yes
Se1 C10 5_656 3.523(6) yes
Se1 C11 . 1.951(6) yes
Se1 C3 . 3.262(4) yes
Se1 C2 . 3.504(4) yes
Se1 C8 . 3.408(6) yes
Se1 H6 . 3.50(6) no
Se1 H6 5_556 3.32(6) no
Se1 H7 . 3.05(6) no
Se1 H9 . 3.45(6) no
Se1 H12 5_656 3.40(6) no
Se1 H13 5_656 3.11(6) no
Se1 H15 5_656 3.54(7) no
Se1 H16 . 2.39(6) no
Se1 H17 . 2.33(6) no
Se1 H18 . 2.37(6) no
Cl1 C6 . 3.269(6) yes
Cl1 C11 . 3.233(7) yes
Cl1 C11 5_656 3.299(7) yes
Cl1 C2 . 3.452(5) yes
Cl1 C1 . 3.202(5) yes
Cl1 H1 2_666 3.24(6) no
Cl1 H3 . 2.65(6) no
Cl1 H4 . 3.23(6) no
Cl1 H8 3_555 3.20(6) no
Cl1 H12 3_455 3.57(6) no
Cl1 H16 . 2.99(6) no
Cl1 H16 5_656 2.59(6) no
Cl1 H17 . 2.93(5) no
C4 C5 . 1.447(7) yes
C4 C10 . 2.602(8) yes
C4 C9 . 1.488(8) yes
C4 C3 . 1.409(7) yes
C4 C2 . 2.299(7) yes
C4 C1 . 2.313(7) yes
C4 C8 . 2.603(8) yes
C4 H2 4_556 3.42(6) no
C4 H7 . 3.23(6) no
C4 H8 . 3.00(6) no
C4 H9 . 2.90(6) no
C4 H10 . 2.07(6) no
C4 H11 . 1.95(7) no
C4 H12 . 2.05(6) no
C4 H13 . 2.71(6) no
C4 H14 . 3.05(6) no
C4 H15 . 3.20(6) no
C5 C10 . 1.486(7) yes
C5 C9 . 2.589(9) yes
C5 C6 . 2.580(8) yes
C5 C3 . 2.303(7) yes
C5 C2 . 2.292(6) yes
C5 C1 . 1.406(7) yes
C5 H1 . 2.76(6) no
C5 H2 . 3.02(6) no
C5 H3 . 3.28(6) no
C5 H10 . 3.39(7) no
C5 H11 . 2.85(6) no
C5 H12 . 2.83(6) no
C5 H13 . 2.07(6) no
C5 H14 . 2.02(6) no
C5 H15 . 1.94(6) no
C10 C9 . 3.128(11) yes
C10 C6 . 3.17(1) yes
C10 C1 . 2.582(8) yes
C10 H1 . 2.86(6) no
C10 H2 . 3.55(6) no
C10 H3 2_666 3.54(6) no
C10 H5 1_655 3.42(6) no
C10 H5 4_556 3.46(6) no
C10 H6 1_655 3.54(6) no
C10 H8 4_556 3.35(6) no
C10 H11 . 3.21(6) no
C10 H12 . 3.01(6) no
C10 H13 . 1.05(6) no
C10 H13 4_656 3.46(6) no
C10 H14 . 0.91(6) no
C10 H14 4_656 3.34(6) no
C10 H15 . 0.75(6) no
C9 C3 . 2.602(8) yes
C9 C8 . 3.22(1) yes
C9 H2 4_556 3.12(6) no
C9 H5 4_556 3.59(6) no
C9 H8 . 3.51(6) no
C9 H9 . 3.11(6) no
C9 H9 5_656 2.99(6) no
C9 H10 . 0.94(6) no
C9 H10 5_656 3.05(6) no
C9 H11 . 0.83(6) no
C9 H12 . 0.92(6) no
C9 H13 . 2.77(6) no
C9 H14 . 3.44(6) no
C9 H17 3_545 3.45(6) no
C9 H18 7_546 3.43(6) no
C6 C2 . 2.589(7) yes
C6 C1 . 1.483(7) yes
C6 C7 . 3.127(9) yes
C6 H1 . 0.99(6) no
C6 H1 2_666 3.21(6) no
C6 H2 . 0.82(6) no
C6 H3 . 1.00(6) no
C6 H4 . 3.04(6) no
C6 H5 . 3.16(6) no
C6 H8 4_556 3.43(6) no
C6 H11 4_556 3.28(6) no
C6 H14 . 3.42(6) no
C6 H15 . 3.01(7) no
C6 H15 2_666 3.54(7) no
C6 H16 6_564 3.53(6) no
C6 H18 6_564 3.18(6) no
C11 H1 6_565 3.38(6) no
C11 H2 6_565 3.15(6) no
C11 H6 5_556 3.38(6) no
C11 H8 7_556 3.49(6) no
C11 H9 7_556 3.23(6) no
C11 H10 3_455 3.55(6) no
C11 H10 7_556 3.07(6) no
C11 H16 . 0.88(6) no
C11 H17 . 0.92(6) no
C11 H17 5_556 3.14(6) no
C11 H18 . 0.85(6) no
C11 H18 5_556 3.60(6) no
C3 C2 . 1.429(7) yes
C3 C1 . 2.313(7) yes
C3 C7 . 2.637(8) yes
C3 C8 . 1.502(7) yes
C3 H4 . 3.25(6) no
C3 H5 . 3.23(6) no
C3 H6 . 2.73(6) no
C3 H7 . 1.97(6) no
C3 H8 . 2.01(6) no
C3 H9 . 2.14(6) no
C3 H10 . 2.77(6) no
C3 H11 . 3.02(6) no
C3 H12 . 3.30(6) no
C3 H14 4_556 3.49(6) no
C2 C1 . 1.430(6) yes
C2 C7 . 1.504(7) yes
C2 C8 . 2.596(8) yes
C2 H1 . 3.43(6) no
C2 H2 . 2.90(6) no
C2 H3 . 2.92(6) no
C2 H4 . 2.01(6) no
C2 H5 . 2.08(6) no
C2 H6 . 2.04(6) no
C2 H7 . 2.74(6) no
C2 H8 . 2.95(6) no
C2 H9 . 3.40(6) no
C2 H14 4_556 3.36(6) no
C1 C7 . 2.589(8) yes
C1 H1 . 2.11(6) no
C1 H2 . 1.95(6) no
C1 H3 . 2.11(6) no
C1 H4 . 2.80(6) no
C1 H5 . 2.91(6) no
C1 H6 . 3.35(6) no
C1 H13 . 3.36(6) no
C1 H14 . 2.98(6) no
C1 H15 . 2.74(7) no
C7 C8 . 3.21(1) yes
C7 H2 . 3.26(6) no
C7 H3 . 3.14(6) no
C7 H3 2_566 3.53(6) no
C7 H4 . 0.87(6) no
C7 H5 . 0.95(6) no
C7 H6 . 0.97(6) no
C7 H7 . 2.99(6) no
C7 H8 . 3.43(6) no
C7 H13 1_455 3.39(6) no
C7 H14 4_556 3.22(6) no
C7 H15 1_455 3.53(7) no
C7 H18 5_556 3.24(6) no
C8 H6 . 2.84(6) no
C8 H7 . 0.83(6) no
C8 H7 5_556 3.57(6) no
C8 H8 . 0.96(6) no
C8 H9 . 0.95(6) no
C8 H10 . 2.93(6) no
C8 H11 . 3.58(6) no
C8 H12 5_656 3.16(6) no
C8 H14 4_556 3.38(6) no
C8 H16 7_546 3.12(6) no
H1 H1 2_666 2.61(12) no
H1 H2 . 1.33(8) no
H1 H3 . 1.55(8) no
H1 H3 2_666 2.92(8) no
H1 H8 4_556 3.01(8) no
H1 H14 . 3.04(8) no
H1 H15 . 2.50(9) no
H1 H15 2_666 3.30(9) no
H1 H16 6_564 3.03(8) no
H1 H18 6_564 3.05(8) no
H2 H3 . 1.54(8) no
H2 H4 . 3.26(9) no
H2 H4 2_566 3.33(9) no
H2 H5 . 3.05(8) no
H2 H8 4_556 3.01(8) no
H2 H10 4_556 3.11(9) no
H2 H11 4_556 2.55(9) no
H2 H14 . 3.59(8) no
H2 H15 . 3.43(9) no
H2 H16 6_564 3.00(8) no
H2 H18 6_564 2.59(8) no
H3 H4 . 2.77(9) no
H3 H4 2_566 3.20(8) no
H3 H5 . 3.25(8) no
H3 H5 2_566 3.00(8) no
H3 H15 2_666 2.80(9) no
H3 H18 6_564 3.31(8) no
H4 H5 . 1.41(8) no
H4 H6 . 1.46(8) no
H4 H11 3_455 3.50(9) no
H4 H17 . 3.16(9) no
H4 H18 5_556 2.82(9) no
H5 H6 . 1.62(8) no
H5 H11 4_556 2.87(9) no
H5 H13 1_455 3.10(8) no
H5 H13 4_556 3.56(8) no
H5 H14 4_556 2.80(9) no
H5 H15 1_455 2.98(9) no
H5 H18 5_556 3.59(8) no
H6 H7 . 2.40(8) no
H6 H8 . 3.11(8) no
H6 H13 1_455 2.88(8) no
H6 H14 4_556 3.30(9) no
H6 H15 1_455 3.28(9) no
H6 H17 . 3.37(8) no
H6 H18 5_556 2.79(8) no
H7 H7 5_556 2.86(12) no
H7 H8 . 1.48(8) no
H7 H9 . 1.34(8) no
H7 H9 5_556 3.48(8) no
H7 H12 5_656 3.24(9) no
H7 H14 4_556 3.58(9) no
H8 H9 . 1.55(8) no
H8 H10 . 3.22(8) no
H8 H14 4_556 2.67(8) no
H8 H15 4_556 3.33(9) no
H8 H16 7_546 2.75(8) no
H9 H10 . 2.57(8) no
H9 H10 5_656 2.92(8) no
H9 H11 . 3.53(9) no
H9 H11 5_656 3.52(9) no
H9 H12 5_656 2.31(9) no
H9 H16 7_546 2.63(8) no
H9 H17 7_546 3.22(8) no
H9 H18 7_546 3.50(8) no
H10 H10 5_656 2.30(12) no
H10 H11 . 1.35(8) no
H10 H12 . 1.52(8) no
H10 H12 5_656 3.13(9) no
H10 H16 7_546 3.12(8) no
H10 H17 3_545 2.86(9) no
H10 H17 7_546 2.93(8) no
H10 H18 7_546 2.76(9) no
H11 H12 . 1.38(8) no
H11 H13 . 2.91(9) no
H11 H14 . 3.30(9) no
H11 H17 3_545 3.37(9) no
H11 H18 7_546 3.12(9) no
H12 H13 . 2.37(8) no
H12 H14 . 3.41(9) no
H12 H17 3_545 3.36(9) no
H13 H13 4_656 3.41(11) no
H13 H14 . 1.61(8) no
H13 H14 4_656 2.81(8) no
H13 H15 . 1.46(8) no
H13 H15 4_656 3.54(9) no
H14 H14 4_656 3.07(11) no
H14 H15 . 1.29(8) no
H14 H15 4_656 3.45(9) no
H16 H17 . 1.49(7) no
H16 H18 . 1.46(7) no
H17 H17 5_556 2.63(11) no
H17 H18 . 1.43(8) no
H17 H18 5_556 2.81(8) no
H18 H18 5_556 3.59(11) no

loop_
_geom_torsion_atom_site_label_1
_geom_torsion_atom_site_label_2
_geom_torsion_atom_site_label_3
_geom_torsion_atom_site_label_4
_geom_torsion
_geom_torsion_publ_flag
Ru1 C4 C5 Ru1 0.00(3) yes
Ru1 C4 C5 C10 124.0(7) yes
Ru1 C4 C5 C1 -60.8(4) yes
C9 C4 C5 Ru1 -127.8(1) yes
C9 C4 C5 C10 -3.8(1) yes
C9 C4 C5 C1 171.4(8) yes
C3 C4 C5 Ru1 62.3(5) yes
C3 C4 C5 C10 -173.7(7) yes
C3 C4 C5 C1 1.5(8) yes
Ru1 C4 C3 Ru1 0.00(3) yes
Ru1 C4 C3 C2 60.7(4) yes
Ru1 C4 C3 C8 -126.4(7) yes
C5 C4 C3 Ru1 -63.5(5) yes
C5 C4 C3 C2 -2.8(8) yes
C5 C4 C3 C8 170.1(7) yes
C9 C4 C3 Ru1 127.1(1) yes
C9 C4 C3 C2 -172.1(8) yes
C9 C4 C3 C8 0.7(1) yes
Ru1 C5 C1 Ru1 0.00(3) yes
Ru1 C5 C1 C6 124.3(7) yes
Ru1 C5 C1 C2 -59.9(4) yes
C4 C5 C1 Ru1 60.2(5) yes
C4 C5 C1 C6 -175.5(7) yes
C4 C5 C1 C2 0.3(7) yes
C10 C5 C1 Ru1 -124.7(1) yes
C10 C5 C1 C6 -0.4(1) yes
C10 C5 C1 C2 175.4(8) yes
Ru1 C3 C2 Ru1 0.00(3) yes
Ru1 C3 C2 C1 65.4(4) yes
Ru1 C3 C2 C7 -119.8(7) yes
C4 C3 C2 Ru1 -62.4(5) yes
C4 C3 C2 C1 3.0(8) yes
C4 C3 C2 C7 177.8(7) yes
C8 C3 C2 Ru1 124.5(9) yes
C8 C3 C2 C1 -170.1(8) yes
C8 C3 C2 C7 4.7(1) yes
Ru1 C2 C1 Ru1 0.00(3) yes
Ru1 C2 C1 C5 62.5(4) yes
Ru1 C2 C1 C6 -121.6(7) yes
C3 C2 C1 Ru1 -64.5(5) yes
C3 C2 C1 C5 -2.0(8) yes
C3 C2 C1 C6 173.9(7) yes
C7 C2 C1 Ru1 120.5(9) yes
C7 C2 C1 C5 -177.1(8) yes
C7 C2 C1 C6 -1.2(1) yes
